data_4321702
loop_
_publ_author_name
'Annette L. Suing'
'Charlotte R. Dewan'
'Peter S. White'
'H. Holden Thorp'

_publ_section_title
;
 Ethanol Oxidation by Imidorhenium(V) Complexes: Formation of
 Amidorhenium(III) Complexes
;
_journal_name_full 'Inorganic Chemistry'
_journal_page_first 6080
_journal_page_last 6085
_journal_paper_doi 10.1021/ic0007299
_journal_volume 39
_journal_year 2000
_chemical_formula_moiety 'Re P6 Cl3 C59 H55 F12 N '
_chemical_formula_sum 'C59 H55 Cl3 F12 N P6 Re'
_chemical_formula_weight 1484.47
_chemical_name_systematic ?
_space_group_IT_number 61
_symmetry_cell_setting orthorhombic
_symmetry_space_group_name_Hall '-P 2bc 2ac'
_symmetry_space_group_name_H-M 'P c a b'
_cell_angle_alpha 90.0
_cell_angle_beta 90.0
_cell_angle_gamma 90.0
_cell_formula_units_Z 8
_cell_length_a 22.3075(10)
_cell_length_b 23.1272(10)
_cell_length_c 23.3584(10)
_cell_measurement_reflns_used 8192
_cell_measurement_temperature 193
_cell_measurement_theta_max 25.00
_cell_measurement_theta_min 1.50
_cell_volume 12050.8(9)
_computing_cell_refinement 'Bruker SAINT'
_computing_data_collection 'Bruker SMART'
_computing_data_reduction 'Bruker SAINT/NRCVAX DATRD2'
_computing_molecular_graphics NRCVAX
_computing_publication_material 'NRCVAX TABLES Jan 94 Version'
_computing_structure_refinement 'NRCVAX LSTSQ'
_computing_structure_solution 'NRCVAX SOLVER'
_diffrn_ambient_temperature 193
_diffrn_measurement_device 'Bruker SMART '
_diffrn_measurement_method 'Omega scan    '
_diffrn_radiation_monochromator graphite
_diffrn_radiation_source 'xray tube'
_diffrn_radiation_type 'Molybdenum K\a'
_diffrn_radiation_wavelength 0.71073
_diffrn_reflns_av_R_equivalents 0.040
_diffrn_reflns_limit_h_max 26
_diffrn_reflns_limit_h_min 0
_diffrn_reflns_limit_k_max 27
_diffrn_reflns_limit_k_min 0
_diffrn_reflns_limit_l_max 27
_diffrn_reflns_limit_l_min 0
_diffrn_reflns_number 66372
_diffrn_reflns_theta_max 25.00
_diffrn_reflns_theta_min 0.00
_exptl_absorpt_coefficient_mu 2.39
_exptl_absorpt_correction_T_max 1.0000
_exptl_absorpt_correction_T_min 1.0000
_exptl_absorpt_correction_type none
_exptl_crystal_density_diffrn 1.636
_exptl_crystal_F_000 5926.42
_exptl_crystal_size_max 0.35
_exptl_crystal_size_mid 0.25
_exptl_crystal_size_min 0.10
_refine_diff_density_max 1.83
_refine_diff_density_min -0.94
_refine_ls_goodness_of_fit_obs 2.77
_refine_ls_matrix_type full
_refine_ls_number_parameters 739
_refine_ls_number_reflns 8251
_refine_ls_R_factor_all 0.083
_refine_ls_R_factor_obs 0.057
_refine_ls_shift/esd_max 0.061
_refine_ls_structure_factor_coef F
_refine_ls_weighting_details 'w = 1/\s^2^(F)'
_refine_ls_weighting_scheme calc
_refine_ls_wR_factor_all 0.047
_refine_ls_wR_factor_obs 0.044
_reflns_number_observed 8296
_reflns_number_total 10663
_reflns_observed_criterion 'Inet > 2.5\s(Inet)'
_cod_data_source_file ic0007299_4.cif
_cod_data_source_block c97079
_cod_depositor_comments
;
The following automatic conversions were performed:

'_refine_ls_weighting_scheme' value '1/\s^2^(F)' was changed to
'calc'. New tag '_refine_ls_weighting_details' was created. The value
of the new tag was set to 'w = 1/\s^2^(F)'.

Automatic conversion script
Id: cif_fix_values 3143 2015-03-26 13:38:13Z robertas 
;
_cod_original_formula_sum 'Re P6 Cl3 C59 H55 F12 N '
_cod_database_code 4321702

loop_
_symmetry_equiv_pos_as_xyz
x,y,z
-x,-y,-z
1/2-x,y,1/2+z
1/2+x,-y,1/2-z
1/2+x,1/2-y,z
1/2-x,1/2+y,-z
-x,1/2-y,1/2+z
x,1/2+y,1/2-z

loop_
_atom_site_aniso_label
_atom_site_aniso_U_11
_atom_site_aniso_U_22
_atom_site_aniso_U_33
_atom_site_aniso_U_12
_atom_site_aniso_U_13
_atom_site_aniso_U_23
_atom_site_aniso_type_symbol
Re1 0.02796(12) 0.03048(12) 0.03295(14) -0.00066(12) -0.00298(13) -0.00139(13) Re
Cl1 0.0287(8) 0.0474(10) 0.0509(11) -0.0027(7) -0.0034(8) -0.0009(9) Cl
P1 0.0368(9) 0.0315(9) 0.0426(12) 0.0020(8) -0.0050(9) -0.0008(9) P
P2 0.0361(11) 0.0394(11) 0.0342(11) 0.0006(8) -0.0005(8) -0.0034(8) P
P3 0.0383(10) 0.0322(9) 0.0390(11) 0.0001(8) -0.0054(9) -0.0013(8) P
P4 0.0381(11) 0.0401(11) 0.0347(10) -0.0011(9) -0.0046(9) -0.0003(7) P
N1 0.039(3) 0.027(3) 0.034(3) 0.0004(22) -0.0011(24) 0.002(3) N
C1 0.047(4) 0.037(4) 0.050(5) 0.005(3) -0.002(4) -0.009(3) C
C2 0.061(5) 0.043(5) 0.044(5) 0.005(4) 0.002(4) -0.005(4) C
C3 0.049(5) 0.040(4) 0.042(5) 0.005(4) -0.004(4) -0.007(3) C
C4 0.056(5) 0.041(4) 0.039(4) 0.000(4) -0.004(4) -0.007(3) C
C11 0.025(3) 0.041(4) 0.040(4) 0.002(3) 0.000(3) 0.009(3) C
C12 0.041(4) 0.051(5) 0.058(5) -0.009(4) 0.004(3) -0.008(4) C
C13 0.034(4) 0.085(7) 0.084(6) 0.005(4) 0.018(4) -0.003(5) C
C14 0.030(4) 0.071(6) 0.093(7) -0.010(4) -0.004(4) 0.009(5) C
C15 0.039(4) 0.057(5) 0.061(5) -0.011(4) -0.014(4) -0.002(4) C
C16 0.038(4) 0.045(5) 0.048(5) 0.000(3) -0.001(3) -0.003(4) C
C21 0.038(4) 0.030(4) 0.048(5) 0.000(3) -0.008(3) 0.006(3) C
C22 0.050(5) 0.040(4) 0.057(5) -0.005(4) -0.012(4) 0.006(4) C
C23 0.045(5) 0.061(6) 0.086(6) -0.013(4) -0.004(4) 0.019(5) C
C24 0.064(5) 0.041(5) 0.109(8) -0.018(4) -0.031(5) 0.008(5) C
C25 0.073(6) 0.041(5) 0.098(7) 0.004(4) -0.025(5) -0.019(5) C
C26 0.051(5) 0.041(5) 0.073(6) 0.001(4) -0.013(4) -0.011(4) C
C31 0.040(4) 0.034(4) 0.043(4) 0.007(3) -0.007(3) 0.002(3) C
C32 0.048(5) 0.054(5) 0.072(6) -0.002(4) -0.010(4) 0.016(4) C
C33 0.078(6) 0.058(6) 0.086(7) -0.002(5) -0.029(5) 0.032(5) C
C34 0.084(6) 0.071(6) 0.067(6) 0.012(5) -0.031(5) 0.018(5) C
C35 0.051(5) 0.087(7) 0.070(6) 0.015(5) -0.021(4) 0.000(5) C
C36 0.045(5) 0.052(5) 0.065(6) 0.002(4) -0.011(4) 0.009(4) C
C41 0.044(4) 0.052(5) 0.033(4) -0.011(4) 0.005(3) -0.009(4) C
C42 0.046(4) 0.064(6) 0.050(5) -0.003(4) 0.003(4) 0.001(4) C
C43 0.047(5) 0.098(7) 0.071(6) -0.016(5) 0.018(4) -0.005(5) C
C44 0.078(6) 0.072(6) 0.068(6) -0.033(5) 0.020(5) 0.008(5) C
C45 0.073(6) 0.068(6) 0.048(5) -0.006(5) 0.008(4) 0.010(4) C
C46 0.049(5) 0.054(5) 0.039(5) -0.002(4) 0.003(3) 0.001(4) C
C51 0.040(4) 0.044(5) 0.031(4) -0.007(3) 0.000(3) 0.002(3) C
C52 0.044(4) 0.058(5) 0.036(4) -0.006(4) -0.005(3) -0.007(4) C
C53 0.045(4) 0.076(6) 0.045(5) -0.003(4) -0.006(4) 0.001(4) C
C54 0.045(5) 0.091(7) 0.044(5) -0.015(4) -0.011(4) -0.007(4) C
C55 0.061(5) 0.079(6) 0.044(5) -0.017(4) -0.013(4) -0.020(4) C
C56 0.054(5) 0.052(5) 0.042(5) -0.006(4) 0.002(4) -0.011(4) C
C61 0.038(4) 0.030(4) 0.048(5) 0.001(3) -0.011(3) 0.004(3) C
C62 0.056(5) 0.038(5) 0.064(5) -0.002(4) -0.007(4) -0.003(4) C
C63 0.059(5) 0.035(5) 0.106(7) -0.003(4) -0.020(5) -0.012(4) C
C64 0.047(4) 0.046(5) 0.129(8) -0.015(4) -0.020(5) 0.006(5) C
C65 0.050(5) 0.061(6) 0.082(6) -0.009(4) -0.004(4) 0.014(5) C
C66 0.044(5) 0.043(5) 0.069(5) -0.009(4) -0.008(4) 0.004(4) C
C71 0.041(4) 0.031(4) 0.049(5) 0.000(3) -0.013(3) -0.001(3) C
C72 0.050(5) 0.040(5) 0.051(5) 0.002(4) -0.005(4) 0.006(4) C
C73 0.081(6) 0.053(6) 0.062(6) 0.002(5) -0.010(4) 0.017(4) C
C74 0.067(5) 0.065(6) 0.066(6) 0.016(4) -0.032(4) 0.012(5) C
C75 0.047(5) 0.065(6) 0.078(6) 0.003(4) -0.019(4) 0.004(5) C
C76 0.050(5) 0.041(4) 0.046(5) 0.000(4) -0.007(4) 0.001(3) C
C81 0.039(4) 0.048(5) 0.032(4) -0.001(4) -0.006(3) -0.006(3) C
C82 0.052(5) 0.066(6) 0.040(4) -0.008(4) -0.015(4) 0.003(4) C
C83 0.044(5) 0.091(7) 0.064(6) -0.012(4) -0.014(4) -0.001(5) C
C84 0.052(5) 0.108(8) 0.056(6) 0.008(5) -0.023(4) -0.010(5) C
C85 0.079(6) 0.084(7) 0.041(5) 0.014(5) -0.014(4) 0.015(4) C
C86 0.055(5) 0.061(5) 0.035(5) -0.001(4) -0.002(4) 0.005(4) C
C91 0.042(4) 0.056(5) 0.032(4) -0.001(4) -0.002(3) -0.002(3) C
C92 0.058(5) 0.062(6) 0.056(6) -0.008(4) 0.008(4) -0.008(4) C
C93 0.078(6) 0.079(7) 0.065(6) -0.038(5) 0.013(5) 0.003(5) C
C94 0.060(6) 0.135(9) 0.042(5) -0.040(5) 0.010(4) 0.006(5) C
C95 0.044(5) 0.117(8) 0.047(5) 0.006(5) 0.008(4) -0.003(5) C
C96 0.050(5) 0.069(6) 0.038(4) 0.004(4) -0.001(4) 0.004(4) C
P11 0.0530(15) 0.0721(18) 0.1011(21) 0.0018(13) -0.0173(13) -0.0067(15) P
F11 0.264(8) 0.094(5) 0.262(9) 0.018(5) -0.145(7) -0.072(6) F
F12 0.068(4) 0.233(8) 0.203(7) 0.017(4) -0.049(4) -0.006(6) F
F13 0.159(6) 0.271(10) 0.115(6) 0.064(6) 0.023(4) 0.041(6) F
F14 0.209(7) 0.094(5) 0.225(8) 0.000(5) -0.040(6) -0.011(5) F
F15 0.068(4) 0.195(7) 0.134(5) 0.007(4) -0.012(3) 0.001(5) F
F16 0.156(6) 0.209(8) 0.126(6) -0.016(5) 0.035(4) 0.039(5) F
P21 0.0978(19) 0.0561(15) 0.0630(16) -0.0015(13) -0.0051(14) -0.0001(12) P
F21 0.204(8) 0.248(10) 0.225(9) 0.126(7) -0.099(7) -0.034(7) F
F22 0.465(14) 0.134(7) 0.159(7) -0.105(7) 0.211(8) -0.043(5) F
F23 0.354(10) 0.089(5) 0.139(6) -0.084(6) 0.007(6) -0.044(4) F
F24 0.219(7) 0.116(6) 0.179(7) -0.053(5) -0.044(5) -0.036(5) F
F25 0.169(7) 0.156(7) 0.268(10) 0.042(5) -0.050(7) 0.001(6) F
F26 0.269(9) 0.173(8) 0.120(6) 0.025(6) 0.070(6) 0.041(5) F
C5 0.304(21) 0.090(11) 0.38(3) -0.016(12) -0.109(18) 0.071(14) C
Cl31 0.207(5) 0.268(6) 0.336(7) 0.062(4) 0.048(4) 0.181(5) Cl
Cl32 0.256(5) 0.272(6) 0.135(3) 0.106(4) 0.028(3) 0.035(3) Cl

loop_
_atom_site_label
_atom_site_fract_x
_atom_site_fract_y
_atom_site_fract_z
_atom_site_U_iso_or_equiv
_atom_site_thermal_displace_type
_atom_site_calc_flag
_atom_site_refinement_flags
_atom_site_type_symbol
Re1 0.897439(10) 0.517256(11) 0.243113(10) 0.03046(13) Uij ? . Re
Cl1 0.79135(6) 0.50608(7) 0.24522(7) 0.0423(10) Uij ? . Cl
P1 0.87107(7) 0.62178(7) 0.24313(8) 0.0370(10) Uij ? . P
P2 0.88123(7) 0.53214(8) 0.34856(7) 0.0366(10) Uij ? . P
P3 0.90413(7) 0.40794(7) 0.23970(7) 0.0365(9) Uij ? . P
P4 0.89220(8) 0.50227(7) 0.13564(7) 0.0376(10) Uij ? . P
N1 0.97359(20) 0.52836(19) 0.24728(20) 0.033(3) Uij ? . N
C1 0.8228(3) 0.6318(3) 0.3049(3) 0.045(4) Uij ? . C
C2 0.8486(3) 0.6044(3) 0.3588(3) 0.049(4) Uij ? . C
C3 0.9353(3) 0.3939(3) 0.1688(3) 0.044(4) Uij ? . C
C4 0.8978(3) 0.4246(3) 0.1231(3) 0.045(4) Uij ? . C
C11 1.03371(24) 0.5420(3) 0.2557(3) 0.035(4) Uij ? . C
C12 1.0769(3) 0.5164(3) 0.2208(3) 0.050(4) Uij ? . C
C13 1.1363(3) 0.5304(4) 0.2307(3) 0.068(5) Uij ? . C
C14 1.1523(3) 0.5677(3) 0.2736(3) 0.065(5) Uij ? . C
C15 1.1094(3) 0.5930(3) 0.3070(3) 0.053(4) Uij ? . C
C16 1.0502(3) 0.5803(3) 0.2987(3) 0.044(4) Uij ? . C
C21 0.9362(3) 0.6676(3) 0.2547(3) 0.038(4) Uij ? . C
C22 0.9834(3) 0.6643(3) 0.2159(3) 0.049(4) Uij ? . C
C23 1.0336(3) 0.6991(3) 0.2223(3) 0.064(5) Uij ? . C
C24 1.0382(3) 0.7347(3) 0.2694(4) 0.072(6) Uij ? . C
C25 0.9926(3) 0.7371(3) 0.3081(4) 0.071(6) Uij ? . C
C26 0.9415(3) 0.7051(3) 0.3003(3) 0.055(5) Uij ? . C
C31 0.8286(3) 0.6558(3) 0.1855(3) 0.039(4) Uij ? . C
C32 0.8529(3) 0.7003(3) 0.1530(3) 0.058(5) Uij ? . C
C33 0.8210(4) 0.7274(3) 0.1104(4) 0.074(6) Uij ? . C
C34 0.7634(4) 0.7106(3) 0.1003(3) 0.074(6) Uij ? . C
C35 0.7378(3) 0.6667(4) 0.1319(3) 0.069(5) Uij ? . C
C36 0.7697(3) 0.6397(3) 0.1747(3) 0.054(5) Uij ? . C
C41 0.8315(3) 0.4827(3) 0.3870(3) 0.043(4) Uij ? . C
C42 0.7698(3) 0.4917(3) 0.3856(3) 0.053(5) Uij ? . C
C43 0.7327(3) 0.4533(4) 0.4136(3) 0.072(6) Uij ? . C
C44 0.7559(3) 0.4058(3) 0.4418(3) 0.073(5) Uij ? . C
C45 0.8160(3) 0.3986(3) 0.4443(3) 0.063(5) Uij ? . C
C46 0.8544(3) 0.4361(3) 0.4169(3) 0.047(5) Uij ? . C
C51 0.9492(3) 0.5329(3) 0.3924(3) 0.038(4) Uij ? . C
C52 0.9919(3) 0.4894(3) 0.3834(3) 0.046(4) Uij ? . C
C53 1.0450(3) 0.4894(3) 0.4146(3) 0.055(5) Uij ? . C
C54 1.0557(3) 0.5333(3) 0.4534(3) 0.060(5) Uij ? . C
C55 1.0140(3) 0.5752(3) 0.4633(3) 0.061(5) Uij ? . C
C56 0.9604(3) 0.5751(3) 0.4334(3) 0.049(4) Uij ? . C
C61 0.8361(3) 0.3643(3) 0.2431(3) 0.039(4) Uij ? . C
C62 0.8223(3) 0.3242(3) 0.2012(3) 0.053(5) Uij ? . C
C63 0.7719(3) 0.2897(3) 0.2066(4) 0.067(6) Uij ? . C
C64 0.7361(3) 0.2940(3) 0.2529(4) 0.074(6) Uij ? . C
C65 0.7490(3) 0.3340(3) 0.2945(3) 0.065(5) Uij ? . C
C66 0.7981(3) 0.3696(3) 0.2893(3) 0.052(4) Uij ? . C
C71 0.9567(3) 0.3732(3) 0.2888(3) 0.040(4) Uij ? . C
C72 0.9381(3) 0.3413(3) 0.3349(3) 0.047(4) Uij ? . C
C73 0.9793(3) 0.3192(3) 0.3734(3) 0.066(5) Uij ? . C
C74 1.0393(3) 0.3291(3) 0.3652(3) 0.066(5) Uij ? . C
C75 1.0586(3) 0.3599(3) 0.3195(3) 0.063(5) Uij ? . C
C76 1.0182(3) 0.3822(3) 0.2809(3) 0.045(4) Uij ? . C
C81 0.8249(3) 0.5210(3) 0.0943(3) 0.040(4) Uij ? . C
C82 0.7720(3) 0.4936(3) 0.1085(3) 0.053(4) Uij ? . C
C83 0.7195(3) 0.5058(4) 0.0791(3) 0.066(5) Uij ? . C
C84 0.7199(3) 0.5451(4) 0.0354(3) 0.072(6) Uij ? . C
C85 0.7718(3) 0.5720(4) 0.0202(3) 0.068(5) Uij ? . C
C86 0.8246(3) 0.5603(3) 0.0493(3) 0.050(5) Uij ? . C
C91 0.9567(3) 0.5336(3) 0.0986(3) 0.043(4) Uij ? . C
C92 0.9581(3) 0.5932(3) 0.0893(3) 0.059(5) Uij ? . C
C93 1.0083(3) 0.6176(4) 0.0631(3) 0.074(6) Uij ? . C
C94 1.0553(3) 0.5832(4) 0.0470(3) 0.079(6) Uij ? . C
C95 1.0543(3) 0.5250(4) 0.0561(3) 0.069(6) Uij ? . C
C96 1.0049(3) 0.4995(3) 0.0819(3) 0.053(5) Uij ? . C
P11 0.85685(10) 0.13300(11) 0.63700(11) 0.0754(17) Uij ? . P
F11 0.8596(3) 0.1948(3) 0.6562(4) 0.207(7) Uij ? . F
F12 0.92172(22) 0.1228(3) 0.6537(3) 0.168(6) Uij ? . F
F13 0.8370(3) 0.1141(4) 0.6964(3) 0.182(7) Uij ? . F
F14 0.8536(3) 0.0696(3) 0.6180(3) 0.176(6) Uij ? . F
F15 0.79144(21) 0.1427(3) 0.61756(23) 0.133(5) Uij ? . F
F16 0.8755(3) 0.1486(3) 0.5743(3) 0.164(6) Uij ? . F
P21 0.87903(12) 0.25103(10) 0.02512(10) 0.0723(17) Uij ? . P
F21 0.8242(3) 0.2804(4) 0.0042(4) 0.226(8) Uij ? . F
F22 0.9141(4) 0.2630(3) -0.0273(3) 0.252(9) Uij ? . F
F23 0.9027(4) 0.3056(3) 0.0523(3) 0.194(7) Uij ? . F
F24 0.8577(3) 0.1932(3) -0.0017(3) 0.171(6) Uij ? . F
F25 0.9305(3) 0.2134(3) 0.0515(4) 0.198(7) Uij ? . F
F26 0.8473(3) 0.2372(3) 0.0823(3) 0.187(7) Uij ? . F
C5 0.6750(7) 0.2763(6) 0.0575(8) 0.256(18) Uij ? . C
Cl31 0.60203(19) 0.28867(24) 0.03725(24) 0.270(5) Uij ? . Cl
Cl32 0.70835(19) 0.34535(21) 0.08140(16) 0.221(4) Uij ? . Cl
H1a 0.784 0.615 0.297 0.0546 Uiso ? . H
H1b 0.818 0.672 0.311 0.0546 Uiso ? . H
H2a 0.879 0.629 0.373 0.0594 Uiso ? . H
H2b 0.817 0.601 0.386 0.0594 Uiso ? . H
H3a 0.935 0.353 0.162 0.0537 Uiso ? . H
H3b 0.976 0.408 0.167 0.0537 Uiso ? . H
H4a 0.916 0.419 0.086 0.0551 Uiso ? . H
H4b 0.858 0.408 0.123 0.0551 Uiso ? . H
H12 1.066 0.490 0.191 0.0598 Uiso ? . H
H13 1.167 0.514 0.207 0.0777 Uiso ? . H
H14 1.194 0.576 0.281 0.0746 Uiso ? . H
H15 1.121 0.620 0.336 0.0626 Uiso ? . H
H16 1.020 0.598 0.322 0.0537 Uiso ? . H
H22 0.981 0.638 0.184 0.0591 Uiso ? . H
H23 1.065 0.698 0.195 0.0741 Uiso ? . H
H24 1.073 0.759 0.274 0.0816 Uiso ? . H
H25 0.997 0.761 0.342 0.0807 Uiso ? . H
H26 0.909 0.708 0.327 0.0652 Uiso ? . H
H32 0.893 0.713 0.161 0.0680 Uiso ? . H
H33 0.839 0.758 0.088 0.0841 Uiso ? . H
H34 0.741 0.729 0.070 0.0837 Uiso ? . H
H35 0.697 0.656 0.126 0.0793 Uiso ? . H
H36 0.752 0.609 0.197 0.0639 Uiso ? . H
H42 0.754 0.524 0.365 0.0632 Uiso ? . H
H43 0.690 0.460 0.414 0.0820 Uiso ? . H
H44 0.729 0.379 0.460 0.0829 Uiso ? . H
H45 0.832 0.366 0.465 0.0731 Uiso ? . H
H46 0.897 0.430 0.418 0.0572 Uiso ? . H
H52 0.984 0.460 0.355 0.0561 Uiso ? . H
H53 1.073 0.459 0.409 0.0653 Uiso ? . H
H54 1.093 0.534 0.474 0.0700 Uiso ? . H
H55 1.022 0.605 0.491 0.0713 Uiso ? . H
H56 0.931 0.604 0.441 0.0591 Uiso ? . H
H62 0.848 0.320 0.169 0.0627 Uiso ? . H
H63 0.762 0.262 0.177 0.0766 Uiso ? . H
H64 0.702 0.269 0.257 0.0839 Uiso ? . H
H65 0.723 0.337 0.328 0.0747 Uiso ? . H
H66 0.806 0.399 0.318 0.0619 Uiso ? . H
H72 0.896 0.335 0.341 0.0569 Uiso ? . H
H73 0.966 0.297 0.405 0.0756 Uiso ? . H
H74 1.068 0.314 0.392 0.0760 Uiso ? . H
H75 1.101 0.366 0.314 0.0734 Uiso ? . H
H76 1.032 0.405 0.249 0.0554 Uiso ? . H
H82 0.771 0.466 0.139 0.0630 Uiso ? . H
H83 0.683 0.487 0.089 0.0763 Uiso ? . H
H84 0.684 0.554 0.015 0.0824 Uiso ? . H
H85 0.772 0.600 -0.010 0.0776 Uiso ? . H
H86 0.861 0.579 0.038 0.0604 Uiso ? . H
H92 0.925 0.617 0.101 0.0689 Uiso ? . H
H93 1.009 0.658 0.056 0.0842 Uiso ? . H
H94 1.090 0.601 0.030 0.0891 Uiso ? . H
H95 1.087 0.502 0.044 0.0795 Uiso ? . H
H96 1.004 0.459 0.089 0.0625 Uiso ? . H
H5a 0.679 0.247 0.086 0.2681 Uiso ? . H
H5b 0.696 0.265 0.024 0.2766 Uiso ? . H

loop_
_atom_type_symbol
_atom_type_description
_atom_type_scat_dispersion_real
_atom_type_scat_dispersion_imag
_atom_type_scat_source
Re ? -1.018 7.231 'International Tables Vol. IV Table 2.2B'
P ? 0.102 0.094 'International Tables Vol. IV Table 2.2B'
Cl ? 0.148 0.159 'International Tables Vol. IV Table 2.2B'
C ? 0.003 0.002 'International Tables Vol. IV Table 2.2B'
H ? 0.000 0.000 'International Tables Vol. IV Table 2.2B'
F ? 0.017 0.010 'International Tables Vol. IV Table 2.2B'
N ? 0.006 0.003 'International Tables Vol. IV Table 2.2B'

loop_
_geom_angle_atom_site_label_1
_geom_angle_atom_site_label_2
_geom_angle_atom_site_label_3
_geom_angle
_geom_angle_site_symmetry_1
_geom_angle_site_symmetry_2
_geom_angle_site_symmetry_3
_geom_angle_publ_flag
Cl(1) Re(1) P(1) 82.56(5) ? ? ? ?
Cl(1) Re(1) P(2) 81.46(5) ? ? ? ?
Cl(1) Re(1) P(3) 87.19(5) ? ? ? ?
Cl(1) Re(1) P(4) 87.70(5) ? ? ? ?
Cl(1) Re(1) N(1) 174.98(16) ? ? ? ?
P(1) Re(1) P(2) 80.37(6) ? ? ? ?
P(1) Re(1) P(3) 169.55(5) ? ? ? ?
P(1) Re(1) P(4) 97.01(6) ? ? ? ?
P(1) Re(1) N(1) 95.07(15) ? ? ? ?
P(2) Re(1) P(3) 100.14(6) ? ? ? ?
P(2) Re(1) P(4) 169.08(5) ? ? ? ?
P(2) Re(1) N(1) 93.80(16) ? ? ? ?
P(3) Re(1) P(4) 80.52(5) ? ? ? ?
P(3) Re(1) N(1) 95.31(15) ? ? ? ?
P(4) Re(1) N(1) 97.00(16) ? ? ? ?
Re(1) P(1) C(1) 105.30(22) ? ? ? ?
Re(1) P(1) C(21) 112.15(20) ? ? ? ?
Re(1) P(1) C(31) 122.80(21) ? ? ? ?
C(1) P(1) C(21) 106.3(3) ? ? ? ?
C(1) P(1) C(31) 102.9(3) ? ? ? ?
C(21) P(1) C(31) 105.9(3) ? ? ? ?
Re(1) P(2) C(2) 108.00(22) ? ? ? ?
Re(1) P(2) C(41) 118.87(20) ? ? ? ?
Re(1) P(2) C(51) 115.50(20) ? ? ? ?
C(2) P(2) C(41) 105.3(3) ? ? ? ?
C(2) P(2) C(51) 104.3(3) ? ? ? ?
C(41) P(2) C(51) 103.5(3) ? ? ? ?
Re(1) P(3) C(3) 103.19(22) ? ? ? ?
Re(1) P(3) C(61) 120.14(20) ? ? ? ?
Re(1) P(3) C(71) 117.21(21) ? ? ? ?
C(3) P(3) C(61) 104.9(3) ? ? ? ?
C(3) P(3) C(71) 104.3(3) ? ? ? ?
C(61) P(3) C(71) 105.3(3) ? ? ? ?
Re(1) P(4) C(4) 106.87(21) ? ? ? ?
Re(1) P(4) C(81) 121.72(20) ? ? ? ?
Re(1) P(4) C(91) 112.18(21) ? ? ? ?
C(4) P(4) C(81) 101.8(3) ? ? ? ?
C(4) P(4) C(91) 105.1(3) ? ? ? ?
C(81) P(4) C(91) 107.5(3) ? ? ? ?
Re(1) N(1) C(11) 173.3(4) ? ? ? ?
P(1) C(1) C(2) 112.4(4) ? ? ? ?
P(2) C(2) C(1) 114.9(5) ? ? ? ?
P(3) C(3) C(4) 110.0(4) ? ? ? ?
P(4) C(4) C(3) 112.5(4) ? ? ? ?
N(1) C(11) C(12) 119.2(5) ? ? ? ?
N(1) C(11) C(16) 120.1(5) ? ? ? ?
C(12) C(11) C(16) 120.7(5) ? ? ? ?
C(11) C(12) C(13) 117.8(6) ? ? ? ?
C(12) C(13) C(14) 121.2(6) ? ? ? ?
C(13) C(14) C(15) 120.4(6) ? ? ? ?
C(14) C(15) C(16) 120.2(6) ? ? ? ?
C(11) C(16) C(15) 119.7(6) ? ? ? ?
P(1) C(21) C(22) 118.4(5) ? ? ? ?
P(1) C(21) C(26) 123.5(5) ? ? ? ?
C(22) C(21) C(26) 118.1(6) ? ? ? ?
C(21) C(22) C(23) 120.5(6) ? ? ? ?
C(22) C(23) C(24) 119.6(7) ? ? ? ?
C(23) C(24) C(25) 119.8(6) ? ? ? ?
C(24) C(25) C(26) 120.7(7) ? ? ? ?
C(21) C(26) C(25) 121.1(7) ? ? ? ?
P(1) C(31) C(32) 121.3(5) ? ? ? ?
P(1) C(31) C(36) 120.6(5) ? ? ? ?
C(32) C(31) C(36) 118.0(6) ? ? ? ?
C(31) C(32) C(33) 122.1(6) ? ? ? ?
C(32) C(33) C(34) 118.9(7) ? ? ? ?
C(33) C(34) C(35) 120.5(6) ? ? ? ?
C(34) C(35) C(36) 120.6(6) ? ? ? ?
C(31) C(36) C(35) 119.9(6) ? ? ? ?
P(2) C(41) C(42) 119.5(5) ? ? ? ?
P(2) C(41) C(46) 120.8(5) ? ? ? ?
C(42) C(41) C(46) 119.7(6) ? ? ? ?
C(41) C(42) C(43) 119.0(7) ? ? ? ?
C(42) C(43) C(44) 120.9(6) ? ? ? ?
C(43) C(44) C(45) 119.3(6) ? ? ? ?
C(44) C(45) C(46) 121.4(7) ? ? ? ?
C(41) C(46) C(45) 119.7(6) ? ? ? ?
P(2) C(51) C(52) 118.1(5) ? ? ? ?
P(2) C(51) C(56) 122.8(5) ? ? ? ?
C(52) C(51) C(56) 119.1(6) ? ? ? ?
C(51) C(52) C(53) 120.0(6) ? ? ? ?
C(52) C(53) C(54) 119.4(7) ? ? ? ?
C(53) C(54) C(55) 121.1(6) ? ? ? ?
C(54) C(55) C(56) 120.2(6) ? ? ? ?
C(51) C(56) C(55) 120.2(6) ? ? ? ?
P(3) C(61) C(62) 121.8(5) ? ? ? ?
P(3) C(61) C(66) 119.7(5) ? ? ? ?
C(62) C(61) C(66) 118.5(6) ? ? ? ?
C(61) C(62) C(63) 120.2(7) ? ? ? ?
C(62) C(63) C(64) 120.7(7) ? ? ? ?
C(63) C(64) C(65) 119.6(6) ? ? ? ?
C(64) C(65) C(66) 120.5(7) ? ? ? ?
C(61) C(66) C(65) 120.3(6) ? ? ? ?
P(3) C(71) C(72) 122.5(5) ? ? ? ?
P(3) C(71) C(76) 118.8(5) ? ? ? ?
C(72) C(71) C(76) 118.6(6) ? ? ? ?
C(71) C(72) C(73) 120.6(6) ? ? ? ?
C(72) C(73) C(74) 119.7(7) ? ? ? ?
C(73) C(74) C(75) 120.6(6) ? ? ? ?
C(74) C(75) C(76) 120.4(6) ? ? ? ?
C(71) C(76) C(75) 120.0(6) ? ? ? ?
P(4) C(81) C(82) 117.7(5) ? ? ? ?
P(4) C(81) C(86) 123.7(5) ? ? ? ?
C(82) C(81) C(86) 118.5(6) ? ? ? ?
C(81) C(82) C(83) 120.6(6) ? ? ? ?
C(82) C(83) C(84) 120.1(6) ? ? ? ?
C(83) C(84) C(85) 120.2(6) ? ? ? ?
C(84) C(85) C(86) 120.4(7) ? ? ? ?
C(81) C(86) C(85) 120.1(6) ? ? ? ?
P(4) C(91) C(92) 118.9(5) ? ? ? ?
P(4) C(91) C(96) 121.1(5) ? ? ? ?
C(92) C(91) C(96) 119.9(6) ? ? ? ?
C(91) C(92) C(93) 119.1(7) ? ? ? ?
C(92) C(93) C(94) 120.1(7) ? ? ? ?
C(93) C(94) C(95) 121.1(6) ? ? ? ?
C(94) C(95) C(96) 120.1(7) ? ? ? ?
C(91) C(96) C(95) 119.7(7) ? ? ? ?
F(11) P(11) F(12) 91.8(4) ? ? ? ?
F(11) P(11) F(13) 90.7(5) ? ? ? ?
F(11) P(11) F(14) 179.4(5) ? ? ? ?
F(11) P(11) F(15) 89.4(4) ? ? ? ?
F(11) P(11) F(16) 92.8(5) ? ? ? ?
F(12) P(11) F(13) 89.9(4) ? ? ? ?
F(12) P(11) F(14) 88.4(4) ? ? ? ?
F(12) P(11) F(15) 177.7(4) ? ? ? ?
F(12) P(11) F(16) 91.3(4) ? ? ? ?
F(13) P(11) F(14) 88.6(4) ? ? ? ?
F(13) P(11) F(15) 92.0(3) ? ? ? ?
F(13) P(11) F(16) 176.2(5) ? ? ? ?
F(14) P(11) F(15) 90.5(4) ? ? ? ?
F(14) P(11) F(16) 87.8(4) ? ? ? ?
F(15) P(11) F(16) 86.7(3) ? ? ? ?
P(11) F(11) F(12) 44.4(3) ? ? ? ?
P(11) F(11) F(13) 45.0(3) ? ? ? ?
P(11) F(11) F(15) 46.19(24) ? ? ? ?
F(12) F(11) F(13) 59.6(3) ? ? ? ?
F(12) F(11) F(15) 90.6(3) ? ? ? ?
F(13) F(11) F(15) 61.9(3) ? ? ? ?
P(11) F(12) F(11) 43.75(25) ? ? ? ?
P(11) F(12) F(13) 45.1(3) ? ? ? ?
P(11) F(12) F(14) 46.1(3) ? ? ? ?
F(11) F(12) F(13) 59.8(3) ? ? ? ?
F(11) F(12) F(14) 89.9(3) ? ? ? ?
F(13) F(12) F(14) 59.9(3) ? ? ? ?
P(11) F(13) F(11) 44.2(3) ? ? ? ?
P(11) F(13) F(12) 44.99(24) ? ? ? ?
P(11) F(13) F(14) 45.9(3) ? ? ? ?
F(11) F(13) F(12) 60.6(3) ? ? ? ?
F(11) F(13) F(14) 90.1(4) ? ? ? ?
F(12) F(13) F(14) 59.6(3) ? ? ? ?
P(11) F(14) F(12) 45.5(3) ? ? ? ?
P(11) F(14) F(13) 45.4(3) ? ? ? ?
P(11) F(14) F(15) 44.98(24) ? ? ? ?
P(11) F(14) F(16) 46.7(3) ? ? ? ?
F(12) F(14) F(13) 60.5(3) ? ? ? ?
F(12) F(14) F(15) 90.5(3) ? ? ? ?
F(12) F(14) F(16) 62.1(3) ? ? ? ?
F(13) F(14) F(15) 61.4(3) ? ? ? ?
F(13) F(14) F(16) 92.2(4) ? ? ? ?
F(15) F(14) F(16) 59.0(3) ? ? ? ?
P(11) F(15) F(11) 44.46(24) ? ? ? ?
P(11) F(15) F(14) 44.55(24) ? ? ? ?
P(11) F(15) F(16) 47.05(24) ? ? ? ?
F(11) F(15) F(14) 89.0(3) ? ? ? ?
F(11) F(15) F(16) 62.6(3) ? ? ? ?
F(14) F(15) F(16) 59.6(3) ? ? ? ?
P(11) F(16) F(14) 45.5(3) ? ? ? ?
P(11) F(16) F(15) 46.22(22) ? ? ? ?
F(14) F(16) F(15) 61.3(3) ? ? ? ?
F(21) P(21) F(22) 94.4(6) ? ? ? ?
F(21) P(21) F(23) 92.5(5) ? ? ? ?
F(21) P(21) F(24) 90.5(5) ? ? ? ?
F(21) P(21) F(25) 171.6(5) ? ? ? ?
F(21) P(21) F(26) 90.1(5) ? ? ? ?
F(22) P(21) F(23) 90.4(4) ? ? ? ?
F(22) P(21) F(24) 89.4(4) ? ? ? ?
F(22) P(21) F(25) 92.4(5) ? ? ? ?
F(22) P(21) F(26) 175.3(6) ? ? ? ?
F(23) P(21) F(24) 177.0(5) ? ? ? ?
F(23) P(21) F(25) 92.5(4) ? ? ? ?
F(23) P(21) F(26) 88.3(4) ? ? ? ?
F(24) P(21) F(25) 84.6(4) ? ? ? ?
F(24) P(21) F(26) 91.7(4) ? ? ? ?
F(25) P(21) F(26) 83.2(4) ? ? ? ?
P(21) F(21) F(22) 42.7(3) ? ? ? ?
P(21) F(21) F(23) 44.2(3) ? ? ? ?
P(21) F(21) F(24) 46.1(3) ? ? ? ?
P(21) F(21) F(26) 46.1(3) ? ? ? ?
F(22) F(21) F(23) 58.6(4) ? ? ? ?
F(22) F(21) F(24) 59.0(3) ? ? ? ?
F(22) F(21) F(26) 88.9(4) ? ? ? ?
F(23) F(21) F(24) 90.3(3) ? ? ? ?
F(23) F(21) F(26) 59.2(3) ? ? ? ?
F(24) F(21) F(26) 62.3(3) ? ? ? ?
P(21) F(22) F(21) 42.8(3) ? ? ? ?
P(21) F(22) F(23) 45.4(3) ? ? ? ?
P(21) F(22) F(24) 46.7(3) ? ? ? ?
P(21) F(22) F(25) 45.4(3) ? ? ? ?
F(21) F(22) F(23) 60.4(3) ? ? ? ?
F(21) F(22) F(24) 60.1(4) ? ? ? ?
F(21) F(22) F(25) 88.1(4) ? ? ? ?
F(23) F(22) F(24) 92.0(3) ? ? ? ?
F(23) F(22) F(25) 61.9(4) ? ? ? ?
F(24) F(22) F(25) 58.0(3) ? ? ? ?
P(21) F(23) F(21) 43.3(3) ? ? ? ?
P(21) F(23) F(22) 44.3(3) ? ? ? ?
P(21) F(23) F(26) 46.6(3) ? ? ? ?
F(21) F(23) F(22) 61.0(4) ? ? ? ?
F(21) F(23) F(26) 60.0(4) ? ? ? ?
F(22) F(23) F(26) 90.8(3) ? ? ? ?
P(21) F(24) F(21) 43.4(3) ? ? ? ?
P(21) F(24) F(22) 43.9(3) ? ? ? ?
P(21) F(24) F(25) 48.0(3) ? ? ? ?
F(21) F(24) F(22) 60.9(4) ? ? ? ?
F(21) F(24) F(25) 91.2(4) ? ? ? ?
F(22) F(24) F(25) 62.6(4) ? ? ? ?
P(21) F(25) F(22) 42.2(3) ? ? ? ?
P(21) F(25) F(24) 47.4(3) ? ? ? ?
P(21) F(25) F(26) 48.0(3) ? ? ? ?
F(22) F(25) F(24) 59.4(4) ? ? ? ?
F(22) F(25) F(26) 90.2(4) ? ? ? ?
F(24) F(25) F(26) 64.5(4) ? ? ? ?
P(21) F(26) F(21) 43.7(3) ? ? ? ?
P(21) F(26) F(23) 45.1(3) ? ? ? ?
P(21) F(26) F(25) 48.9(3) ? ? ? ?
F(21) F(26) F(23) 60.7(4) ? ? ? ?
F(21) F(26) F(25) 92.4(4) ? ? ? ?
F(23) F(26) F(25) 63.9(4) ? ? ? ?
Cl(31) C(5) Cl(32) 108.7(8) ? ? ? ?
C(5) Cl(31) Cl(32) 37.1(5) ? ? ? ?
C(5) Cl(32) Cl(31) 34.1(5) ? ? ? ?

loop_
_geom_bond_atom_site_label_1
_geom_bond_atom_site_label_2
_geom_bond_distance
_geom_bond_site_symmetry_1
_geom_bond_site_symmetry_2
_geom_bond_publ_flag
Re(1) Cl(1) 2.3811(14) ? ? ?
Re(1) P(1) 2.4879(16) ? ? ?
Re(1) P(2) 2.5131(17) ? ? ?
Re(1) P(3) 2.5338(17) ? ? ?
Re(1) P(4) 2.5369(17) ? ? ?
Re(1) N(1) 1.721(4) ? ? ?
P(1) C(1) 1.816(7) ? ? ?
P(1) C(21) 1.817(6) ? ? ?
P(1) C(31) 1.826(6) ? ? ?
P(2) C(2) 1.838(7) ? ? ?
P(2) C(41) 1.830(6) ? ? ?
P(2) C(51) 1.831(6) ? ? ?
P(3) C(3) 1.826(7) ? ? ?
P(3) C(61) 1.825(6) ? ? ?
P(3) C(71) 1.826(6) ? ? ?
P(4) C(4) 1.824(7) ? ? ?
P(4) C(81) 1.836(6) ? ? ?
P(4) C(91) 1.828(6) ? ? ?
N(1) C(11) 1.392(7) ? ? ?
C(1) C(2) 1.521(9) ? ? ?
C(3) C(4) 1.530(9) ? ? ?
C(11) C(12) 1.393(9) ? ? ?
C(11) C(16) 1.388(9) ? ? ?
C(12) C(13) 1.382(9) ? ? ?
C(13) C(14) 1.370(11) ? ? ?
C(14) C(15) 1.367(10) ? ? ?
C(15) C(16) 1.368(9) ? ? ?
C(21) C(22) 1.392(9) ? ? ?
C(21) C(26) 1.378(9) ? ? ?
C(22) C(23) 1.388(9) ? ? ?
C(23) C(24) 1.378(11) ? ? ?
C(24) C(25) 1.363(12) ? ? ?
C(25) C(26) 1.370(10) ? ? ?
C(31) C(32) 1.389(9) ? ? ?
C(31) C(36) 1.388(9) ? ? ?
C(32) C(33) 1.375(10) ? ? ?
C(33) C(34) 1.364(11) ? ? ?
C(34) C(35) 1.379(11) ? ? ?
C(35) C(36) 1.377(10) ? ? ?
C(41) C(42) 1.392(9) ? ? ?
C(41) C(46) 1.382(10) ? ? ?
C(42) C(43) 1.380(10) ? ? ?
C(43) C(44) 1.381(12) ? ? ?
C(44) C(45) 1.354(11) ? ? ?
C(45) C(46) 1.375(10) ? ? ?
C(51) C(52) 1.402(9) ? ? ?
C(51) C(56) 1.390(9) ? ? ?
C(52) C(53) 1.389(9) ? ? ?
C(53) C(54) 1.383(10) ? ? ?
C(54) C(55) 1.360(11) ? ? ?
C(55) C(56) 1.384(9) ? ? ?
C(61) C(62) 1.381(9) ? ? ?
C(61) C(66) 1.380(9) ? ? ?
C(62) C(63) 1.384(10) ? ? ?
C(63) C(64) 1.348(12) ? ? ?
C(64) C(65) 1.371(11) ? ? ?
C(65) C(66) 1.376(9) ? ? ?
C(71) C(72) 1.371(9) ? ? ?
C(71) C(76) 1.401(9) ? ? ?
C(72) C(73) 1.382(9) ? ? ?
C(73) C(74) 1.372(10) ? ? ?
C(74) C(75) 1.353(11) ? ? ?
C(75) C(76) 1.375(9) ? ? ?
C(81) C(82) 1.380(9) ? ? ?
C(81) C(86) 1.391(9) ? ? ?
C(82) C(83) 1.386(9) ? ? ?
C(83) C(84) 1.367(11) ? ? ?
C(84) C(85) 1.361(11) ? ? ?
C(85) C(86) 1.387(9) ? ? ?
C(91) C(92) 1.396(10) ? ? ?
C(91) C(96) 1.391(9) ? ? ?
C(92) C(93) 1.394(10) ? ? ?
C(93) C(94) 1.370(12) ? ? ?
C(94) C(95) 1.362(13) ? ? ?
C(95) C(96) 1.387(10) ? ? ?
P(11) F(11) 1.499(6) ? ? ?
P(11) F(12) 1.517(5) ? ? ?
P(11) F(13) 1.521(7) ? ? ?
P(11) F(14) 1.533(7) ? ? ?
P(11) F(15) 1.544(5) ? ? ?
P(11) F(16) 1.566(6) ? ? ?
F(11) F(12) 2.167(9) ? ? ?
F(11) F(13) 2.149(11) ? ? ?
F(11) F(15) 2.140(8) ? ? ?
F(12) F(13) 2.146(9) ? ? ?
F(12) F(14) 2.126(9) ? ? ?
F(13) F(14) 2.133(10) ? ? ?
F(14) F(15) 2.185(9) ? ? ?
F(14) F(16) 2.149(10) ? ? ?
F(15) F(16) 2.135(8) ? ? ?
P(21) F(21) 1.481(7) ? ? ?
P(21) F(22) 1.479(6) ? ? ?
P(21) F(23) 1.508(6) ? ? ?
P(21) F(24) 1.553(6) ? ? ?
P(21) F(25) 1.567(7) ? ? ?
P(21) F(26) 1.546(7) ? ? ?
F(21) F(22) 2.172(12) ? ? ?
F(21) F(23) 2.159(10) ? ? ?
F(21) F(24) 2.155(10) ? ? ?
F(21) F(26) 2.144(10) ? ? ?
F(22) F(23) 2.119(9) ? ? ?
F(22) F(24) 2.132(9) ? ? ?
F(22) F(25) 2.199(12) ? ? ?
F(23) F(26) 2.127(9) ? ? ?
F(24) F(25) 2.100(9) ? ? ?
F(25) F(26) 2.067(10) ? ? ?
C(5) Cl(31) 1.718(16) ? ? ?
C(5) Cl(32) 1.848(16) ? ? ?
Cl(31) Cl(32) 2.899(8) ? ? ?

loop_
_geom_contact_atom_site_label_1
_geom_contact_atom_site_label_2
_geom_contact_distance
_geom_contact_site_symmetry_1
_geom_contact_site_symmetry_2
_geom_contact_publ_flag
? ? ? ? ? ?

loop_
_geom_torsion_atom_site_label_1
_geom_torsion_atom_site_label_2
_geom_torsion_atom_site_label_3
_geom_torsion_atom_site_label_4
_geom_torsion
_geom_torsion_site_symmetry_1
_geom_torsion_site_symmetry_2
_geom_torsion_site_symmetry_3
_geom_torsion_site_symmetry_4
_geom_torsion_publ_flag
? ? ? ? ? ? ? ? ? ?
